data_2206999
loop_
_publ_author_name
'Maksymilian Chruszcz'
'Heping Zheng'
'Marcin Cymborowski'
'Anna Gawlicka-Chruszcz'
'Wladek Minor'

_publ_section_title
;
 3-(Morpholinium-1-yl)propanesulfonate
;
_journal_coeditor_code KP6056
_journal_issue 10
_journal_name_full 'Acta Crystallographica Section E'
_journal_page_first o3190
_journal_page_last o3191
_journal_paper_doi 10.1107/S1600536805027728
_journal_volume 61
_journal_year 2005
_chemical_formula_iupac 'C7 H15 N O4 S'
_chemical_formula_moiety 'C7 H15 N O4 S'
_chemical_formula_sum 'C7 H15 N O4 S'
_chemical_formula_weight 209.26
_chemical_name_common MOPS
_chemical_name_systematic 3-(morpholinium-1-yl)propanesulfonate
_space_group_IT_number 14
_symmetry_cell_setting monoclinic
_symmetry_space_group_name_Hall '-P 2ybc'
_symmetry_space_group_name_H-M 'P 1 21/c 1'
_atom_sites_solution_hydrogens difmap
_atom_sites_solution_primary direct
_atom_sites_solution_secondary difmap
_audit_conform_dict_name cif_core.dic
_audit_conform_dict_version 2.3
_audit_creation_method 'HKL2000-CIF automatic completion and interactive editing'
_cell_angle_alpha 90.00
_cell_angle_beta 90.4310(10)
_cell_angle_gamma 90.00
_cell_formula_units_Z 8
_cell_length_a 6.1490(10)
_cell_length_b 11.2550(10)
_cell_length_c 27.4020(10)
_cell_measurement_reflns_used 12720
_cell_measurement_temperature 103(2)
_cell_measurement_theta_max 32.03
_cell_measurement_theta_min 2.34
_cell_volume 1896.4(4)
_computing_cell_refinement HKL2000
_computing_data_collection 'HKL2000 (Otwinowski & Minor, 1997)'
_computing_data_reduction HKL2000
_computing_molecular_graphics
;
HKL2000, ORTEPIII (Burnett & Johnson, 1996), ORTEP-3 (Farrugia,
1997) and O (Jones et al., 1991)
;
_computing_publication_material 'HKL2000 and SHELXL97'
_computing_structure_refinement 'SHELXL97 (Sheldrick, 1997) and HKL2000'
_computing_structure_solution 'SHELXS97 (Sheldrick, 1990) and HKL2000'
_diffrn_ambient_temperature 103(2)
_diffrn_detector_area_resol_mean 10.0
_diffrn_measured_fraction_theta_full 0.997
_diffrn_measured_fraction_theta_max 0.997
_diffrn_measurement_device 'oscillation camera'
_diffrn_measurement_device_type 'goniostat vertical Euler'
_diffrn_measurement_method '\w scan with \c offset'
_diffrn_radiation_monochromator graphite
_diffrn_radiation_source 'fine-focus sealed tube'
_diffrn_radiation_type 'Mo K\a'
_diffrn_radiation_wavelength 0.71074
_diffrn_reflns_av_R_equivalents 0.0115
_diffrn_reflns_av_sigmaI/netI 0.0152
_diffrn_reflns_limit_h_max 9
_diffrn_reflns_limit_h_min -9
_diffrn_reflns_limit_k_max 16
_diffrn_reflns_limit_k_min -16
_diffrn_reflns_limit_l_max 40
_diffrn_reflns_limit_l_min -40
_diffrn_reflns_number 12720
_diffrn_reflns_reduction_process
;
 data merged using denzo and scalepack by evaluating a new profile for each
 reflection based on spots lying within a pre-specified radius
;
_diffrn_reflns_theta_full 32.03
_diffrn_reflns_theta_max 32.03
_diffrn_reflns_theta_min 2.34
_diffrn_standards_decay_% 0
_exptl_absorpt_coefficient_mu 0.325
_exptl_absorpt_correction_T_max 0.994
_exptl_absorpt_correction_T_min 0.958
_exptl_absorpt_correction_type multi-scan
_exptl_absorpt_process_details '(Otwinowski et al., 2003)'
_exptl_crystal_colour colourless
_exptl_crystal_density_diffrn 1.466
_exptl_crystal_density_method 'not measured'
_exptl_crystal_description plate
_exptl_crystal_F_000 896
_exptl_crystal_size_max 0.10
_exptl_crystal_size_mid 0.10
_exptl_crystal_size_min 0.02
_refine_diff_density_max 0.449
_refine_diff_density_min -0.408
_refine_ls_extinction_method none
_refine_ls_goodness_of_fit_ref 1.060
_refine_ls_hydrogen_treatment refall
_refine_ls_matrix_type full
_refine_ls_number_parameters 355
_refine_ls_number_reflns 6578
_refine_ls_number_restraints 0
_refine_ls_restrained_S_all 1.060
_refine_ls_R_factor_all 0.0308
_refine_ls_R_factor_gt 0.0264
_refine_ls_shift/su_max 0.001
_refine_ls_shift/su_mean 0.000
_refine_ls_structure_factor_coef Fsqd
_refine_ls_weighting_details 'w = 1/[\s^2^(Fo^2^)+(0.0397P)^2^+0.5917P] where P = (Fo^2^+2Fc^2^)/3'
_refine_ls_weighting_scheme calc
_refine_ls_wR_factor_gt 0.0725
_refine_ls_wR_factor_ref 0.0751
_reflns_number_gt 5857
_reflns_number_total 6578
_reflns_observed_criterion I>-3\s(I)
_reflns_threshold_expression I>2\s(I)
_cod_data_source_file kp6056.cif
_cod_data_source_block I
_cod_original_sg_symbol_H-M 'P 21/c'
_cod_database_code 2206999
_cod_database_fobs_code 2206999

loop_
_symmetry_equiv_pos_as_xyz
'x, y, z'
'-x, y+1/2, -z+1/2'
'-x, -y, -z'
'x, -y-1/2, z-1/2'

loop_
_atom_site_label
_atom_site_fract_x
_atom_site_fract_y
_atom_site_fract_z
_atom_site_U_iso_or_equiv
_atom_site_adp_type
_atom_site_calc_flag
_atom_site_occupancy
_atom_site_type_symbol
S1A 0.28275(3) 0.717987(18) 0.323707(7) 0.01242(5) Uani d 1 S
N1A 0.26199(12) 0.29656(6) 0.30120(3) 0.01186(12) Uani d 1 N
H0A 0.166(2) 0.3149(13) 0.3240(5) 0.021(3) Uiso d 1 H
O1A 0.44217(11) 0.07792(6) 0.33722(2) 0.01749(12) Uani d 1 O
O2A 0.24359(11) 0.77974(6) 0.27776(2) 0.01646(12) Uani d 1 O
O3A 0.51595(11) 0.71193(6) 0.33608(2) 0.01723(12) Uani d 1 O
O4A 0.15499(12) 0.76277(6) 0.36412(3) 0.02138(14) Uani d 1 O
C1A 0.19910(14) 0.56788(7) 0.31482(3) 0.01455(15) Uani d 1 C
H1A 0.219(2) 0.5306(12) 0.3454(5) 0.021(3) Uiso d 1 H
H2A 0.044(2) 0.5714(13) 0.3080(5) 0.025(3) Uiso d 1 H
C2A 0.32582(15) 0.50907(7) 0.27378(3) 0.01489(15) Uani d 1 C
H3A 0.306(2) 0.5547(12) 0.2445(5) 0.021(3) Uiso d 1 H
H4A 0.482(2) 0.5061(11) 0.2815(5) 0.017(3) Uiso d 1 H
C3A 0.24752(15) 0.38543(7) 0.26013(3) 0.01453(14) Uani d 1 C
H5A 0.096(2) 0.3853(12) 0.2497(5) 0.019(3) Uiso d 1 H
H6A 0.337(2) 0.3547(12) 0.2347(5) 0.022(3) Uiso d 1 H
C4A 0.19435(15) 0.17706(7) 0.28183(3) 0.01552(15) Uani d 1 C
H7A 0.284(2) 0.1629(12) 0.2547(5) 0.019(3) Uiso d 1 H
H8A 0.046(2) 0.1848(12) 0.2722(5) 0.017(3) Uiso d 1 H
C5A 0.22253(15) 0.08175(8) 0.32037(4) 0.01824(16) Uani d 1 C
H9A 0.186(2) 0.0038(12) 0.3062(5) 0.020(3) Uiso d 1 H
H10A 0.126(2) 0.0981(12) 0.3476(5) 0.020(3) Uiso d 1 H
C6A 0.49529(15) 0.18802(8) 0.36034(3) 0.01627(15) Uani d 1 C
H11A 0.640(2) 0.1825(12) 0.3725(5) 0.020(3) Uiso d 1 H
H12A 0.397(2) 0.2020(12) 0.3876(5) 0.019(3) Uiso d 1 H
C7A 0.48440(14) 0.29011(8) 0.32430(3) 0.01461(15) Uani d 1 C
H13A 0.510(2) 0.3633(12) 0.3401(5) 0.022(3) Uiso d 1 H
H14A 0.587(2) 0.2807(12) 0.2988(5) 0.021(3) Uiso d 1 H
S1B 0.01299(3) 0.349348(18) 0.422149(7) 0.01249(5) Uani d 1 S
N1B -0.41309(11) 0.75543(6) 0.43506(3) 0.01211(12) Uani d 1 N
H0B -0.448(2) 0.7468(12) 0.4041(5) 0.022(3) Uiso d 1 H
O1B -0.42816(11) 1.00877(6) 0.44656(2) 0.01616(12) Uani d 1 O
O2B 0.00990(12) 0.23599(6) 0.44759(3) 0.02099(14) Uani d 1 O
O3B 0.21427(10) 0.41650(6) 0.42900(2) 0.01785(13) Uani d 1 O
O4B -0.04555(10) 0.33849(6) 0.37006(2) 0.01573(12) Uani d 1 O
C1B -0.19955(14) 0.43603(8) 0.44803(3) 0.01436(14) Uani d 1 C
H1B -0.170(2) 0.4383(12) 0.4822(5) 0.020(3) Uiso d 1 H
H2B -0.332(2) 0.3943(12) 0.4427(5) 0.020(3) Uiso d 1 H
C2B -0.20932(14) 0.56177(8) 0.42706(3) 0.01557(15) Uani d 1 C
H3B -0.073(2) 0.5985(13) 0.4310(5) 0.024(3) Uiso d 1 H
H4B -0.243(2) 0.5591(14) 0.3932(6) 0.033(4) Uiso d 1 H
C3B -0.38412(14) 0.63126(7) 0.45404(3) 0.01381(14) Uani d 1 C
H5B -0.522(2) 0.5948(12) 0.4501(5) 0.017(3) Uiso d 1 H
H6B -0.354(2) 0.6381(12) 0.4886(5) 0.019(3) Uiso d 1 H
C4B -0.59290(13) 0.81659(8) 0.46206(3) 0.01424(14) Uani d 1 C
H7B -0.548(2) 0.8196(13) 0.4967(5) 0.021(3) Uiso d 1 H
H8B -0.724(2) 0.7690(12) 0.4576(5) 0.021(3) Uiso d 1 H
C5B -0.62333(14) 0.94128(8) 0.44211(3) 0.01570(15) Uani d 1 C
H9B -0.731(2) 0.9786(12) 0.4617(5) 0.019(3) Uiso d 1 H
H10B -0.673(2) 0.9373(12) 0.4081(5) 0.017(3) Uiso d 1 H
C6B -0.25831(14) 0.95341(8) 0.41978(3) 0.01586(15) Uani d 1 C
H11B -0.132(2) 1.0008(12) 0.4229(5) 0.018(3) Uiso d 1 H
H12B -0.297(2) 0.9489(12) 0.3850(5) 0.019(3) Uiso d 1 H
C7B -0.21014(13) 0.82933(8) 0.43872(3) 0.01424(14) Uani d 1 C
H13B -0.107(2) 0.7956(12) 0.4190(5) 0.017(3) Uiso d 1 H
H14B -0.164(2) 0.8293(11) 0.4723(5) 0.013(3) Uiso d 1 H

loop_
_atom_site_aniso_label
_atom_site_aniso_U_11
_atom_site_aniso_U_22
_atom_site_aniso_U_33
_atom_site_aniso_U_12
_atom_site_aniso_U_13
_atom_site_aniso_U_23
S1A 0.01428(9) 0.01221(9) 0.01078(9) -0.00151(6) 0.00090(7) -0.00072(6)
N1A 0.0130(3) 0.0105(3) 0.0121(3) 0.0007(2) 0.0001(2) -0.0005(2)
O1A 0.0196(3) 0.0127(3) 0.0201(3) 0.0030(2) -0.0036(2) -0.0001(2)
O2A 0.0202(3) 0.0138(3) 0.0154(3) -0.0006(2) -0.0025(2) 0.0024(2)
O3A 0.0150(3) 0.0210(3) 0.0156(3) -0.0015(2) -0.0026(2) -0.0002(2)
O4A 0.0238(3) 0.0213(3) 0.0192(3) -0.0039(3) 0.0083(3) -0.0069(3)
C1A 0.0185(4) 0.0119(3) 0.0132(4) -0.0019(3) 0.0023(3) 0.0007(3)
C2A 0.0186(4) 0.0120(3) 0.0142(4) -0.0003(3) 0.0028(3) 0.0012(3)
C3A 0.0197(4) 0.0120(3) 0.0118(3) 0.0009(3) -0.0003(3) 0.0013(3)
C4A 0.0181(4) 0.0111(3) 0.0173(4) 0.0001(3) -0.0034(3) -0.0018(3)
C5A 0.0204(4) 0.0124(3) 0.0219(4) -0.0016(3) -0.0040(3) 0.0018(3)
C6A 0.0181(4) 0.0148(3) 0.0159(4) 0.0010(3) -0.0027(3) 0.0010(3)
C7A 0.0132(3) 0.0142(3) 0.0164(4) -0.0001(3) -0.0017(3) 0.0008(3)
S1B 0.01312(9) 0.01215(9) 0.01219(9) 0.00111(6) 0.00092(6) 0.00083(6)
N1B 0.0124(3) 0.0134(3) 0.0104(3) 0.0015(2) 0.0006(2) -0.0006(2)
O1B 0.0169(3) 0.0140(3) 0.0175(3) 0.0009(2) 0.0006(2) -0.0025(2)
O2B 0.0266(3) 0.0149(3) 0.0216(3) 0.0044(2) 0.0039(3) 0.0059(2)
O3B 0.0134(3) 0.0208(3) 0.0193(3) -0.0009(2) -0.0016(2) -0.0010(2)
O4B 0.0151(3) 0.0197(3) 0.0125(3) 0.0003(2) 0.0008(2) -0.0020(2)
C1B 0.0156(3) 0.0137(3) 0.0137(4) 0.0013(3) 0.0032(3) 0.0008(3)
C2B 0.0170(4) 0.0141(3) 0.0156(4) 0.0030(3) 0.0043(3) 0.0022(3)
C3B 0.0152(3) 0.0127(3) 0.0136(4) 0.0017(3) 0.0023(3) 0.0009(3)
C4B 0.0127(3) 0.0154(3) 0.0146(4) 0.0023(3) 0.0025(3) -0.0013(3)
C5B 0.0150(3) 0.0149(3) 0.0172(4) 0.0027(3) -0.0006(3) -0.0016(3)
C6B 0.0163(3) 0.0148(3) 0.0165(4) 0.0008(3) 0.0019(3) 0.0012(3)
C7B 0.0119(3) 0.0157(3) 0.0151(4) -0.0002(3) 0.0004(3) 0.0003(3)

loop_
_atom_type_symbol
_atom_type_description
_atom_type_scat_dispersion_real
_atom_type_scat_dispersion_imag
_atom_type_scat_source
C C 0.0033 0.0016 'International Tables Vol C Tables 4.2.6.8 and 6.1.1.4'
H H 0.0000 0.0000 'International Tables Vol C Tables 4.2.6.8 and 6.1.1.4'
N N 0.0061 0.0033 'International Tables Vol C Tables 4.2.6.8 and 6.1.1.4'
O O 0.0106 0.0060 'International Tables Vol C Tables 4.2.6.8 and 6.1.1.4'
S S 0.1246 0.1234 'International Tables Vol C Tables 4.2.6.8 and 6.1.1.4'

loop_
_geom_angle_atom_site_label_1
_geom_angle_atom_site_label_2
_geom_angle_atom_site_label_3
_geom_angle
O4A S1A O2A 113.99(4)
O4A S1A O3A 111.82(4)
O2A S1A O3A 112.05(4)
O4A S1A C1A 106.02(4)
O2A S1A C1A 106.77(4)
O3A S1A C1A 105.49(4)
C4A N1A C7A 110.70(6)
C4A N1A C3A 108.38(7)
C7A N1A C3A 113.23(7)
C4A N1A H0A 105.8(9)
C7A N1A H0A 108.9(9)
C3A N1A H0A 109.5(9)
C5A O1A C6A 109.30(7)
C2A C1A S1A 111.34(6)
C2A C1A H1A 113.6(8)
S1A C1A H1A 105.3(8)
C2A C1A H2A 112.5(8)
S1A C1A H2A 105.6(9)
H1A C1A H2A 107.9(12)
C3A C2A C1A 114.64(7)
C3A C2A H3A 104.3(8)
C1A C2A H3A 108.8(8)
C3A C2A H4A 109.3(8)
C1A C2A H4A 111.0(8)
H3A C2A H4A 108.4(11)
N1A C3A C2A 114.03(7)
N1A C3A H5A 105.6(8)
C2A C3A H5A 112.0(8)
N1A C3A H6A 105.9(8)
C2A C3A H6A 109.2(8)
H5A C3A H6A 109.8(11)
N1A C4A C5A 110.96(7)
N1A C4A H7A 105.6(8)
C5A C4A H7A 111.4(8)
N1A C4A H8A 106.1(8)
C5A C4A H8A 111.2(8)
H7A C4A H8A 111.3(11)
O1A C5A C4A 110.53(7)
O1A C5A H9A 108.2(8)
C4A C5A H9A 109.4(8)
O1A C5A H10A 109.9(8)
C4A C5A H10A 109.4(8)
H9A C5A H10A 109.4(11)
O1A C6A C7A 111.09(7)
O1A C6A H11A 108.1(8)
C7A C6A H11A 108.4(9)
O1A C6A H12A 109.7(8)
C7A C6A H12A 110.5(8)
H11A C6A H12A 108.9(11)
N1A C7A C6A 110.25(7)
N1A C7A H13A 107.5(8)
C6A C7A H13A 110.8(8)
N1A C7A H14A 107.6(8)
C6A C7A H14A 111.6(8)
H13A C7A H14A 109.0(12)
O2B S1B O3B 113.98(4)
O2B S1B O4B 112.79(4)
O3B S1B O4B 111.57(4)
O2B S1B C1B 106.10(4)
O3B S1B C1B 106.78(4)
O4B S1B C1B 104.84(4)
C3B N1B C4B 109.99(6)
C3B N1B C7B 113.32(6)
C4B N1B C7B 109.12(7)
C3B N1B H0B 105.0(9)
C4B N1B H0B 110.7(9)
C7B N1B H0B 108.6(9)
C6B O1B C5B 110.06(7)
C2B C1B S1B 112.59(6)
C2B C1B H1B 110.6(8)
S1B C1B H1B 105.8(8)
C2B C1B H2B 111.7(8)
S1B C1B H2B 107.3(8)
H1B C1B H2B 108.5(11)
C3B C2B C1B 108.57(7)
C3B C2B H3B 110.5(9)
C1B C2B H3B 109.4(9)
C3B C2B H4B 110.1(10)
C1B C2B H4B 110.2(10)
H3B C2B H4B 108.1(13)
N1B C3B C2B 113.06(7)
N1B C3B H5B 105.1(8)
C2B C3B H5B 110.8(8)
N1B C3B H6B 106.7(8)
C2B C3B H6B 112.7(8)
H5B C3B H6B 108.1(11)
N1B C4B C5B 109.62(7)
N1B C4B H7B 106.8(8)
C5B C4B H7B 110.3(8)
N1B C4B H8B 107.2(8)
C5B C4B H8B 111.4(8)
H7B C4B H8B 111.3(11)
O1B C5B C4B 111.15(7)
O1B C5B H9B 107.8(8)
C4B C5B H9B 106.8(8)
O1B C5B H10B 111.2(8)
C4B C5B H10B 109.7(8)
H9B C5B H10B 110.0(11)
O1B C6B C7B 111.60(7)
O1B C6B H11B 108.2(8)
C7B C6B H11B 109.3(8)
O1B C6B H12B 110.3(8)
C7B C6B H12B 109.3(8)
H11B C6B H12B 108.1(11)
N1B C7B C6B 109.06(7)
N1B C7B H13B 108.1(8)
C6B C7B H13B 108.2(8)
N1B C7B H14B 107.6(8)
C6B C7B H14B 112.5(8)
H13B C7B H14B 111.2(11)

loop_
_geom_bond_atom_site_label_1
_geom_bond_atom_site_label_2
_geom_bond_distance
S1A O4A 1.4529(7)
S1A O2A 1.4567(7)
S1A O3A 1.4726(7)
S1A C1A 1.7822(9)
N1A C4A 1.5034(11)
N1A C7A 1.5044(11)
N1A C3A 1.5078(11)
N1A H0A 0.889(14)
O1A C5A 1.4246(11)
O1A C6A 1.4284(11)
C1A C2A 1.5240(12)
C1A H1A 0.945(13)
C1A H2A 0.969(14)
C2A C3A 1.5185(12)
C2A H3A 0.959(14)
C2A H4A 0.982(13)
C3A H5A 0.972(13)
C3A H6A 0.956(14)
C4A C5A 1.5143(13)
C4A H7A 0.942(14)
C4A H8A 0.951(13)
C5A H9A 0.984(14)
C5A H10A 0.974(14)
C6A C7A 1.5162(12)
C6A H11A 0.949(14)
C6A H12A 0.977(13)
C7A H13A 0.944(14)
C7A H14A 0.952(14)
S1B O2B 1.4540(7)
S1B O3B 1.4610(7)
S1B O4B 1.4744(7)
S1B C1B 1.7823(9)
N1B C3B 1.5014(11)
N1B C4B 1.5020(11)
N1B C7B 1.5025(11)
N1B H0B 0.879(14)
O1B C6B 1.4244(11)
O1B C5B 1.4248(11)
C1B C2B 1.5284(12)
C1B H1B 0.952(13)
C1B H2B 0.948(14)
C2B C3B 1.5249(12)
C2B H3B 0.941(14)
C2B H4B 0.950(16)
C3B H5B 0.947(13)
C3B H6B 0.967(13)
C4B C5B 1.5171(12)
C4B H7B 0.988(13)
C4B H8B 0.973(14)
C5B H9B 0.953(13)
C5B H10B 0.980(13)
C6B C7B 1.5182(12)
C6B H11B 0.947(14)
C6B H12B 0.982(13)
C7B H13B 0.919(13)
C7B H14B 0.960(12)

loop_
_geom_hbond_atom_site_label_D
_geom_hbond_atom_site_label_H
_geom_hbond_atom_site_label_A
_geom_hbond_site_symmetry_A
_geom_hbond_distance_DH
_geom_hbond_distance_HA
_geom_hbond_distance_DA
_geom_hbond_angle_DHA
N1A H0A O4B . 0.889(14) 1.837(14) 2.7227(10) 174.4(14)
N1B H0B O3A 1_455 0.879(14) 1.915(14) 2.7871(10) 171.1(13)

loop_
_geom_torsion_atom_site_label_1
_geom_torsion_atom_site_label_2
_geom_torsion_atom_site_label_3
_geom_torsion_atom_site_label_4
_geom_torsion
_geom_torsion_publ_flag
N1B C3B C2B C1B -177.97(7) yes
N1A C3A C2A C1A -60.82(10) yes
C3B C2B C1B S1B -175.84(6) yes
C3A C2A C1A S1A -173.62(6) yes
C4A N1A C3A C2A -176.19(7) yes
C4B N1B C3B C2B 177.91(7) yes

loop_
_cod_related_entry_id
_cod_related_entry_database
_cod_related_entry_code
1 ChemSpider 63972
